data_7111117
loop_
_publ_author_name
'Batten, Stuart R.'
'Jensen, Paul'
'Moubaraki, Boujemaa'
'Murray, Keith S.'

_publ_contact_author
;
    Prof. K.S. Murray
    Department of Chemistry
    PO Box 23
    Monash University 3800
    AUSTRALIA
;
_publ_section_title
;
 Anionic metal dicyanamide networks with paramagnetic counter-cations
;
_journal_issue 23
_journal_name_full 'Chemical Communications'
_journal_page_first 2331
_journal_paper_doi 10.1039/b007080g
_journal_year 2000
_chemical_formula_moiety Fe(bipy)3[Fe(dca)3]2
_chemical_formula_sum 'C42 H24 Fe3 N24'
_chemical_formula_weight 1032.40
_chemical_name_common Fe(bipy)3[Fe(dca)3]2
_chemical_name_systematic
; 
Iron(II) tris(2,2'-bipyridine) Bis(iron(II)
 tris(dicyanamide))

;
_space_group_IT_number 43
_symmetry_cell_setting orthorhombic
_symmetry_space_group_name_Hall 'F 2 -2d'
_symmetry_space_group_name_H-M 'F d d 2'
_atom_sites_solution_hydrogens geom
_atom_sites_solution_primary direct
_atom_sites_solution_secondary difmap
_audit_creation_method SHELXL-97
_cell_angle_alpha 90.00
_cell_angle_beta 90.00
_cell_angle_gamma 90.00
_cell_formula_units_Z 8
_cell_length_a 28.8799(6)
_cell_length_b 12.4011(3)
_cell_length_c 23.5140(3)
_cell_measurement_temperature 123(2)
_cell_volume 8421.4(3)
_computing_structure_refinement 'SHELXL-97 (Sheldrick, 1997)'
_computing_structure_solution 'SHELXS-97 (Sheldrick, 1990)'
_diffrn_ambient_temperature 123(2)
_diffrn_measured_fraction_theta_full 0.968
_diffrn_measured_fraction_theta_max 0.961
_diffrn_measurement_device_type 'Nonius KappaCCD'
_diffrn_measurement_method phi-scans
_diffrn_radiation_monochromator graphite
_diffrn_radiation_source 'fine-focus sealed tube'
_diffrn_radiation_type MoK\a
_diffrn_radiation_wavelength 0.71073
_diffrn_reflns_av_R_equivalents 0.0398
_diffrn_reflns_av_sigmaI/netI 0.0353
_diffrn_reflns_limit_h_max 38
_diffrn_reflns_limit_h_min -38
_diffrn_reflns_limit_k_max 16
_diffrn_reflns_limit_k_min -16
_diffrn_reflns_limit_l_max 26
_diffrn_reflns_limit_l_min -26
_diffrn_reflns_number 28083
_diffrn_reflns_theta_full 27.50
_diffrn_reflns_theta_max 28.25
_diffrn_reflns_theta_min 2.82
_exptl_absorpt_coefficient_mu 1.087
_exptl_absorpt_correction_type none
_exptl_crystal_colour 'dark red'
_exptl_crystal_density_diffrn 1.629
_exptl_crystal_density_method 'not measured'
_exptl_crystal_description acicular
_exptl_crystal_F_000 4176
_exptl_crystal_size_max 0.3
_exptl_crystal_size_mid 0.1
_exptl_crystal_size_min 0.1
_refine_diff_density_max 0.245
_refine_diff_density_min -0.420
_refine_diff_density_rms 0.053
_refine_ls_abs_structure_details 'Flack H D (1983), Acta Cryst. A39, 876-881'
_refine_ls_abs_structure_Flack 0.010(12)
_refine_ls_extinction_method none
_refine_ls_goodness_of_fit_ref 1.043
_refine_ls_hydrogen_treatment mixed
_refine_ls_matrix_type full
_refine_ls_number_parameters 313
_refine_ls_number_reflns 4983
_refine_ls_number_restraints 1
_refine_ls_restrained_S_all 1.043
_refine_ls_R_factor_all 0.0382
_refine_ls_R_factor_gt 0.0290
_refine_ls_shift/su_max 0.002
_refine_ls_shift/su_mean 0.000
_refine_ls_structure_factor_coef Fsqd
_refine_ls_weighting_details 'calc w=1/[\s^2^(Fo^2^)+(0.0281P)^2^+6.9241P] where P=(Fo^2^+2Fc^2^)/3'
_refine_ls_weighting_scheme calc
_refine_ls_wR_factor_gt 0.0583
_refine_ls_wR_factor_ref 0.0608
_reflns_number_gt 4407
_reflns_number_total 4983
_reflns_threshold_expression >2sigma(I)
_cod_data_source_file b007080gsup1.cif
_cod_data_source_block FebipyFedca
_cod_depositor_comments
;
The following automatic conversions were performed:

'_symmetry_cell_setting' value 'Orthorhombic' changed to
'orthorhombic' according to
/home/saulius/struct/CIF-dictionaries/cif_core.dic dictionary named
'cif_core.dic' version 2.4.2 from 2011-04-26.

Automatic conversion script
Id: cif_fix_values 1891 2012-01-12 08:04:46Z andrius 
;
_cod_original_sg_symbol_H-M Fdd2
_cod_database_code 7111117

loop_
_symmetry_equiv_pos_as_xyz
'x, y, z'
'-x, -y, z'
'x+1/4, -y+1/4, z+1/4'
'-x+1/4, y+1/4, z+1/4'
'x, y+1/2, z+1/2'
'-x, -y+1/2, z+1/2'
'x+1/4, -y+3/4, z+3/4'
'-x+1/4, y+3/4, z+3/4'
'x+1/2, y, z+1/2'
'-x+1/2, -y, z+1/2'
'x+3/4, -y+1/4, z+3/4'
'-x+3/4, y+1/4, z+3/4'
'x+1/2, y+1/2, z'
'-x+1/2, -y+1/2, z'
'x+3/4, -y+3/4, z+1/4'
'-x+3/4, y+3/4, z+1/4'

loop_
_atom_site_label
_atom_site_type_symbol
_atom_site_fract_x
_atom_site_fract_y
_atom_site_fract_z
_atom_site_U_iso_or_equiv
_atom_site_adp_type
_atom_site_occupancy
_atom_site_symmetry_multiplicity
_atom_site_calc_flag
_atom_site_refinement_flags
Fe1 Fe 0.2500 0.2500 1.000010(16) 0.01213(9) Uani 1 2 d S
Fe2 Fe 0.2500 -0.2500 0.83314(2) 0.01964(11) Uani 1 2 d S
Fe3 Fe 0.2500 -0.2500 1.150652(14) 0.01741(12) Uani 1 2 d S
N1 N 0.20676(7) -0.31819(16) 0.89977(8) 0.0289(5) Uani 1 1 d .
N2 N 0.17846(6) -0.38326(15) 0.99201(8) 0.0272(4) Uani 1 1 d .
N3 N 0.20909(7) -0.32063(15) 1.08392(8) 0.0239(4) Uani 1 1 d .
N4 N 0.20754(7) -0.10534(15) 0.83159(9) 0.0288(4) Uani 1 1 d .
N5 N 0.16998(7) 0.0406(2) 0.77827(11) 0.0465(6) Uani 1 1 d .
N6 N 0.20803(7) 0.16955(16) 0.71531(8) 0.0235(4) Uani 1 1 d .
N7 N 0.29063(7) -0.17169(16) 0.76896(8) 0.0275(4) Uani 1 1 d .
N8 N 0.33058(7) -0.03756(17) 0.70977(9) 0.0315(5) Uani 1 1 d .
N9 N 0.29425(7) 0.11345(17) 0.65892(8) 0.0306(5) Uani 1 1 d .
N10 N 0.21061(6) 0.12139(13) 1.00537(7) 0.0140(4) Uani 1 1 d .
N11 N 0.29152(6) 0.20003(14) 1.06104(7) 0.0142(4) Uani 1 1 d .
N12 N 0.28739(6) 0.19323(13) 0.93704(7) 0.0152(4) Uani 1 1 d .
C1 C 0.19447(7) -0.34595(17) 0.94400(9) 0.0212(5) Uani 1 1 d .
C2 C 0.19612(7) -0.34673(17) 1.03936(9) 0.0183(4) Uani 1 1 d .
C3 C 0.19223(8) -0.0345(2) 0.80589(10) 0.0258(5) Uani 1 1 d .
C4 C 0.19235(7) 0.10766(17) 0.74563(10) 0.0241(5) Uani 1 1 d .
C5 C 0.30676(7) -0.10645(17) 0.73999(10) 0.0217(4) Uani 1 1 d .
C6 C 0.30932(8) 0.04134(19) 0.68395(9) 0.0239(5) Uani 1 1 d .
C7 C 0.17984(7) 0.12241(16) 1.04902(8) 0.0158(4) Uani 1 1 d .
C8 C 0.15235(7) 0.03340(17) 1.06199(8) 0.0199(4) Uani 1 1 d .
H8 H 0.1305 0.0365 1.0921 0.024 Uiso 1 1 calc R
C9 C 0.15754(8) -0.06005(17) 1.02994(9) 0.0216(4) Uani 1 1 d .
H9 H 0.1404 -0.1230 1.0392 0.026 Uiso 1 1 calc R
C10 C 0.18778(7) -0.06035(16) 0.98458(8) 0.0211(4) Uani 1 1 d .
H10 H 0.1909 -0.1226 0.9614 0.025 Uiso 1 1 calc R
C11 C 0.21362(8) 0.03167(16) 0.97327(8) 0.0184(4) Uani 1 1 d .
H11 H 0.2342 0.0313 0.9417 0.022 Uiso 1 1 calc R
C12 C 0.32115(7) 0.27603(15) 1.08145(8) 0.0160(4) Uani 1 1 d .
C13 C 0.34882(7) 0.25702(17) 1.12856(8) 0.0205(4) Uani 1 1 d .
H13 H 0.3687 0.3119 1.1425 0.025 Uiso 1 1 calc R
C14 C 0.34721(8) 0.15743(19) 1.15515(8) 0.0245(5) Uani 1 1 d .
H14 H 0.3659 0.1432 1.1876 0.029 Uiso 1 1 calc R
C15 C 0.31793(8) 0.07892(17) 1.13370(9) 0.0233(5) Uani 1 1 d .
H15 H 0.3165 0.0096 1.1508 0.028 Uiso 1 1 calc R
C16 C 0.29082(7) 0.10319(16) 1.08703(8) 0.0195(4) Uani 1 1 d .
H16 H 0.2707 0.0491 1.0726 0.023 Uiso 1 1 calc R
C17 C 0.27129(7) 0.21653(16) 0.88415(8) 0.0172(4) Uani 1 1 d .
C18 C 0.29274(8) 0.17743(18) 0.83548(9) 0.0229(5) Uani 1 1 d .
H18 H 0.2804 0.1936 0.7990 0.028 Uiso 1 1 calc R
C19 C 0.33190(8) 0.11524(18) 0.84049(9) 0.0249(5) Uani 1 1 d .
H19 H 0.3469 0.0879 0.8076 0.030 Uiso 1 1 calc R
C20 C 0.34931(7) 0.09289(18) 0.89422(9) 0.0233(5) Uani 1 1 d .
H20 H 0.3765 0.0506 0.8987 0.028 Uiso 1 1 calc R
C21 C 0.32623(7) 0.13342(17) 0.94122(8) 0.0192(4) Uani 1 1 d .
H21 H 0.3383 0.1184 0.9780 0.023 Uiso 1 1 calc R

loop_
_atom_site_aniso_label
_atom_site_aniso_U_11
_atom_site_aniso_U_22
_atom_site_aniso_U_33
_atom_site_aniso_U_23
_atom_site_aniso_U_13
_atom_site_aniso_U_12
Fe1 0.01442(19) 0.01193(18) 0.0100(2) 0.000 0.000 0.00007(16)
Fe2 0.0256(2) 0.0182(2) 0.0151(3) 0.000 0.000 -0.00151(19)
Fe3 0.0243(3) 0.0143(2) 0.0136(3) 0.000 0.000 0.00088(17)
N1 0.0428(13) 0.0260(11) 0.0178(11) -0.0004(8) 0.0046(8) -0.0072(9)
N2 0.0324(11) 0.0332(10) 0.0159(9) 0.0008(8) 0.0001(8) -0.0132(8)
N3 0.0329(11) 0.0214(10) 0.0174(10) -0.0002(7) 0.0014(8) -0.0066(8)
N4 0.0283(10) 0.0246(10) 0.0334(11) 0.0030(9) 0.0089(8) 0.0023(8)
N5 0.0243(12) 0.0578(16) 0.0575(15) 0.0349(13) 0.0102(10) 0.0056(11)
N6 0.0259(11) 0.0276(11) 0.0169(10) 0.0017(8) 0.0003(7) -0.0027(8)
N7 0.0246(11) 0.0304(11) 0.0275(11) 0.0067(8) 0.0034(8) 0.0035(9)
N8 0.0272(11) 0.0288(11) 0.0384(12) 0.0136(9) 0.0069(9) 0.0086(9)
N9 0.0369(13) 0.0273(12) 0.0276(11) 0.0061(8) 0.0082(9) 0.0100(9)
N10 0.0159(8) 0.0139(8) 0.0122(9) 0.0003(6) -0.0038(6) 0.0007(7)
N11 0.0162(9) 0.0152(9) 0.0112(9) -0.0018(6) 0.0013(6) -0.0006(7)
N12 0.0156(9) 0.0121(9) 0.0181(9) 0.0002(6) 0.0000(7) -0.0004(7)
C1 0.0248(12) 0.0164(11) 0.0226(13) -0.0041(8) -0.0009(9) -0.0033(9)
C2 0.0193(11) 0.0143(11) 0.0213(12) 0.0022(8) 0.0045(8) -0.0013(9)
C3 0.0234(12) 0.0277(13) 0.0264(12) 0.0004(9) 0.0076(9) -0.0027(10)
C4 0.0223(11) 0.0304(12) 0.0197(11) -0.0001(10) 0.0004(9) 0.0025(9)
C5 0.0209(11) 0.0237(11) 0.0207(11) 0.0024(9) 0.0028(9) 0.0074(9)
C6 0.0274(12) 0.0248(12) 0.0195(11) -0.0014(9) 0.0066(9) 0.0037(10)
C7 0.0161(11) 0.0158(10) 0.0156(10) 0.0011(7) -0.0037(7) -0.0010(8)
C8 0.0172(11) 0.0236(11) 0.0188(11) 0.0029(7) -0.0035(7) -0.0024(9)
C9 0.0213(11) 0.0151(11) 0.0283(12) 0.0010(8) -0.0075(8) -0.0043(9)
C10 0.0262(11) 0.0146(10) 0.0226(12) -0.0044(8) -0.0075(8) 0.0037(8)
C11 0.0189(11) 0.0184(10) 0.0177(10) -0.0044(7) -0.0047(8) 0.0032(9)
C12 0.0170(10) 0.0171(10) 0.0139(9) -0.0012(7) 0.0030(7) 0.0009(8)
C13 0.0186(11) 0.0239(11) 0.0191(11) -0.0030(8) -0.0024(7) -0.0042(9)
C14 0.0278(12) 0.0286(13) 0.0173(11) 0.0047(8) -0.0061(8) -0.0002(10)
C15 0.0305(13) 0.0204(11) 0.0190(11) 0.0060(8) -0.0059(9) 0.0008(10)
C16 0.0224(11) 0.0165(10) 0.0195(11) 0.0007(8) -0.0021(8) -0.0002(9)
C17 0.0199(11) 0.0169(10) 0.0150(11) 0.0007(7) -0.0008(8) -0.0023(8)
C18 0.0248(11) 0.0297(12) 0.0143(11) -0.0010(8) 0.0011(8) 0.0007(10)
C19 0.0274(12) 0.0295(13) 0.0179(12) -0.0048(8) 0.0045(8) 0.0011(10)
C20 0.0195(11) 0.0258(12) 0.0245(11) -0.0014(9) 0.0017(8) 0.0042(9)
C21 0.0171(11) 0.0215(11) 0.0190(10) -0.0007(8) -0.0007(8) 0.0004(8)

loop_
_atom_type_symbol
_atom_type_description
_atom_type_scat_dispersion_real
_atom_type_scat_dispersion_imag
_atom_type_scat_source
Fe Fe 0.3463 0.8444 'International Tables Vol C Tables 4.2.6.8 and 6.1.1.4'
N N 0.0061 0.0033 'International Tables Vol C Tables 4.2.6.8 and 6.1.1.4'
C C 0.0033 0.0016 'International Tables Vol C Tables 4.2.6.8 and 6.1.1.4'
H H 0.0000 0.0000 'International Tables Vol C Tables 4.2.6.8 and 6.1.1.4'

loop_
_geom_angle_atom_site_label_1
_geom_angle_atom_site_label_2
_geom_angle_atom_site_label_3
_geom_angle
_geom_angle_site_symmetry_1
_geom_angle_site_symmetry_3
N10 Fe1 N10 172.63(9) 14 .
N10 Fe1 N12 94.34(7) 14 14
N10 Fe1 N12 91.21(7) . 14
N10 Fe1 N12 91.21(7) 14 .
N10 Fe1 N12 94.35(7) . .
N12 Fe1 N12 82.08(10) 14 .
N10 Fe1 N11 81.73(7) 14 .
N10 Fe1 N11 92.88(7) . .
N12 Fe1 N11 175.54(7) 14 .
N12 Fe1 N11 95.84(6) . .
N10 Fe1 N11 92.88(7) 14 14
N10 Fe1 N11 81.72(7) . 14
N12 Fe1 N11 95.84(6) 14 14
N12 Fe1 N11 175.54(7) . 14
N11 Fe1 N11 86.49(10) . 14
N7 Fe2 N7 90.54(11) 14_545 .
N7 Fe2 N4 93.05(8) 14_545 .
N7 Fe2 N4 85.59(7) . .
N7 Fe2 N4 85.60(7) 14_545 14_545
N7 Fe2 N4 93.05(8) . 14_545
N4 Fe2 N4 178.08(11) . 14_545
N7 Fe2 N1 90.95(7) 14_545 .
N7 Fe2 N1 175.91(8) . .
N4 Fe2 N1 90.52(8) . .
N4 Fe2 N1 90.86(8) 14_545 .
N7 Fe2 N1 175.91(8) 14_545 14_545
N7 Fe2 N1 90.95(7) . 14_545
N4 Fe2 N1 90.86(8) . 14_545
N4 Fe2 N1 90.52(8) 14_545 14_545
N1 Fe2 N1 87.82(10) . 14_545
N9 Fe3 N9 169.52(11) 5_545 10
N9 Fe3 N3 93.49(7) 5_545 14_545
N9 Fe3 N3 94.15(8) 10 14_545
N9 Fe3 N3 94.15(8) 5_545 .
N9 Fe3 N3 93.48(7) 10 .
N3 Fe3 N3 86.29(10) 14_545 .
N9 Fe3 N6 84.62(7) 5_545 5_545
N9 Fe3 N6 88.09(8) 10 5_545
N3 Fe3 N6 176.56(7) 14_545 5_545
N3 Fe3 N6 90.98(7) . 5_545
N9 Fe3 N6 88.09(8) 5_545 10
N9 Fe3 N6 84.63(7) 10 10
N3 Fe3 N6 90.97(7) 14_545 10
N3 Fe3 N6 176.56(8) . 10
N6 Fe3 N6 91.83(10) 5_545 10
C1 N1 Fe2 160.72(19) . .
C1 N2 C2 118.44(17) . .
C2 N3 Fe3 161.99(17) . .
C3 N4 Fe2 148.55(18) . .
C4 N5 C3 120.3(2) . .
C4 N6 Fe3 164.09(18) . 5_554
C5 N7 Fe2 162.28(18) . .
C6 N8 C5 119.7(2) . .
C6 N9 Fe3 152.56(18) . 5_554
C11 N10 C7 118.26(17) . .
C11 N10 Fe1 126.70(14) . .
C7 N10 Fe1 114.85(13) . .
C16 N11 C12 117.81(18) . .
C16 N11 Fe1 126.98(14) . .
C12 N11 Fe1 114.96(13) . .
C21 N12 C17 117.94(17) . .
C21 N12 Fe1 126.86(14) . .
C17 N12 Fe1 115.20(13) . .
N1 C1 N2 175.3(2) . .
N3 C2 N2 173.8(2) . .
N4 C3 N5 173.0(3) . .
N6 C4 N5 173.7(2) . .
N7 C5 N8 172.0(2) . .
N9 C6 N8 173.9(2) . .
N10 C7 C8 122.07(18) . .
N10 C7 C12 114.34(17) . 14
C8 C7 C12 123.58(18) . 14
C9 C8 C7 118.71(19) . .
C10 C9 C8 119.3(2) . .
C9 C10 C11 119.09(19) . .
N10 C11 C10 122.44(19) . .
N11 C12 C13 121.79(18) . .
N11 C12 C7 113.42(17) . 14
C13 C12 C7 124.78(18) . 14
C14 C13 C12 119.55(19) . .
C15 C14 C13 118.87(19) . .
C16 C15 C14 118.8(2) . .
N11 C16 C15 123.1(2) . .
N12 C17 C18 121.81(18) . .
N12 C17 C17 113.74(11) . 14
C18 C17 C17 124.42(12) . 14
C19 C18 C17 119.51(19) . .
C18 C19 C20 119.24(19) . .
C21 C20 C19 118.7(2) . .
N12 C21 C20 122.80(19) . .

loop_
_geom_bond_atom_site_label_1
_geom_bond_atom_site_label_2
_geom_bond_distance
_geom_bond_site_symmetry_2
Fe1 N10 1.9630(17) 14
Fe1 N10 1.9631(16) .
Fe1 N12 1.9632(18) 14
Fe1 N12 1.9633(18) .
Fe1 N11 1.9700(17) .
Fe1 N11 1.9701(17) 14
Fe2 N7 2.144(2) 14_545
Fe2 N7 2.144(2) .
Fe2 N4 2.1732(19) .
Fe2 N4 2.1732(19) 14_545
Fe2 N1 2.1745(19) .
Fe2 N1 2.1746(19) 14_545
Fe3 N9 2.130(2) 5_545
Fe3 N9 2.130(2) 10
Fe3 N3 2.151(2) 14_545
Fe3 N3 2.1507(19) .
Fe3 N6 2.1854(19) 5_545
Fe3 N6 2.1855(19) 10
N1 C1 1.152(3) .
N2 C1 1.305(3) .
N2 C2 1.306(3) .
N3 C2 1.159(3) .
N4 C3 1.154(3) .
N5 C4 1.303(3) .
N5 C3 1.305(3) .
N6 C4 1.141(3) .
N6 Fe3 2.1853(19) 5_554
N7 C5 1.156(3) .
N8 C6 1.305(3) .
N8 C5 1.307(3) .
N9 C6 1.156(3) .
N9 Fe3 2.130(2) 5_554
N10 C11 1.347(2) .
N10 C7 1.358(3) .
N11 C16 1.348(3) .
N11 C12 1.360(3) .
N12 C21 1.348(3) .
N12 C17 1.359(3) .
C7 C8 1.393(3) .
C7 C12 1.473(3) 14
C8 C9 1.390(3) .
C9 C10 1.378(3) .
C10 C11 1.389(3) .
C12 C13 1.386(3) .
C12 C7 1.473(3) 14
C13 C14 1.385(3) .
C14 C15 1.385(3) .
C15 C16 1.381(3) .
C17 C18 1.389(3) .
C17 C17 1.484(4) 14
C18 C19 1.374(3) .
C19 C20 1.388(3) .
C20 C21 1.385(3) .
